data_2311932
loop_
_publ_author_name
'Geiger, David K.'
'Geiger, H. Cristina'
'Moore, Shawn M.'
'Roberts, William R.'

_publ_section_title
;
 Structural characterization, gelation ability, and energy-framework
 analysis of two bis(long-chain ester)-substituted 4,4'-biphenyl
 compounds.
;
_journal_coeditor_code OV3098
_journal_issue 'Pt 10'
_journal_name_full 'Acta crystallographica. Section C, Structural chemistry'
_journal_page_first 791
_journal_page_last 796
_journal_paper_doi 10.1107/S2053229617013237
_journal_volume 73
_journal_year 2017
_chemical_formula_moiety 'C26 H34 O6'
_chemical_formula_sum 'C26 H34 O6'
_chemical_formula_weight 442.53
_chemical_name_common BBO6-Me
_chemical_name_systematic
;
4,4'-Bis[5-(methoxycarbonyl)pentyloxy]biphenyl
;
_space_group_crystal_system monoclinic
_space_group_IT_number 14
_space_group_name_Hall '-P 2ybc'
_space_group_name_H-M_alt 'P 1 21/c 1'
_atom_sites_solution_hydrogens geom
_atom_sites_solution_primary direct
_atom_sites_solution_secondary difmap
_cell_angle_alpha 90
_cell_angle_beta 94.377(11)
_cell_angle_gamma 90
_cell_formula_units_Z 2
_cell_length_a 26.022(9)
_cell_length_b 7.410(3)
_cell_length_c 6.531(2)
_cell_measurement_reflns_used 2862
_cell_measurement_temperature 200.(2)
_cell_measurement_theta_max 24.6901
_cell_measurement_theta_min 2.3515
_cell_volume 1255.7(8)
_computing_cell_refinement
;
SAINT (Bruker, 2013)
;
_computing_data_collection
;
APEX2 (Bruker, 2013)
;
_computing_data_reduction
;
SAINT (Bruker, 2013)
;
_computing_molecular_graphics
;
PLATON (Spek, 2009) and Mercury (Macrae <i>et al.</i>, 2008)
;
_computing_publication_material
;
publCIF (Westrip, 2010)
;
_computing_structure_refinement
;
SHELXL2014 (Sheldrick, 2015)
;
_computing_structure_solution
;
SHELXS97 (Sheldrick, 2008)
;
_diffrn_ambient_temperature 200.(2)
_diffrn_detector_area_resol_mean 8.3330
_diffrn_measured_fraction_theta_full 0.986
_diffrn_measured_fraction_theta_max 0.986
_diffrn_measurement_device_type 'Bruker SMART X2S benchtop'
_diffrn_measurement_method \w
_diffrn_radiation_monochromator 'doubly curved silicon crystal'
_diffrn_radiation_type MoKa
_diffrn_radiation_wavelength 0.71073
_diffrn_reflns_av_R_equivalents 0.0630
_diffrn_reflns_limit_h_max 29
_diffrn_reflns_limit_h_min -31
_diffrn_reflns_limit_k_max 8
_diffrn_reflns_limit_k_min -8
_diffrn_reflns_limit_l_max 7
_diffrn_reflns_limit_l_min -7
_diffrn_reflns_number 14032
_diffrn_reflns_theta_full 25.35
_diffrn_reflns_theta_max 25.35
_diffrn_reflns_theta_min 2.86
_exptl_absorpt_coefficient_mu 0.082
_exptl_absorpt_correction_T_max 0.99
_exptl_absorpt_correction_T_min 0.72
_exptl_absorpt_correction_type multi-scan
_exptl_absorpt_process_details
;
(SADABS; Bruker, 2013)
;
_exptl_crystal_colour 'clear colourless'
_exptl_crystal_density_diffrn 1.170
_exptl_crystal_density_method 'not measured'
_exptl_crystal_description plate
_exptl_crystal_F_000 476
_exptl_crystal_size_max 0.600
_exptl_crystal_size_mid 0.300
_exptl_crystal_size_min 0.080
_refine_diff_density_max 0.555
_refine_diff_density_min -0.222
_refine_ls_extinction_coef 0.008(4)
_refine_ls_extinction_method
;
SHELXL2014 (Sheldrick, 2015)
;
_refine_ls_goodness_of_fit_ref 1.043
_refine_ls_hydrogen_treatment constr
_refine_ls_matrix_type full
_refine_ls_number_parameters 155
_refine_ls_number_reflns 2251
_refine_ls_number_restraints 26
_refine_ls_restrained_S_all 1.057
_refine_ls_R_factor_all 0.1227
_refine_ls_R_factor_gt 0.0806
_refine_ls_shift/su_max 0.000
_refine_ls_shift/su_mean 0.000
_refine_ls_structure_factor_coef Fsqd
_refine_ls_weighting_details 'w = 1/[\s^2^(Fo^2^)+(0.1240P)^2^+0.9748P] where P=(Fo^2^+2Fc^2^)/3'
_refine_ls_weighting_scheme calc
_refine_ls_wR_factor_gt 0.2295
_refine_ls_wR_factor_ref 0.2644
_reflns_number_gt 1378
_reflns_number_total 2251
_reflns_threshold_expression I>2\s(I)
_cod_data_source_file ov3098sup1.cif
_cod_data_source_block BBO6-Me
_cod_original_cell_volume 1255.7(7)
_cod_original_sg_symbol_H-M 'P 21/c'
_cod_database_code 2311932

loop_
_space_group_symop_operation_xyz
'x, y, z'
'-x, y+1/2, -z+1/2'
'-x, -y, -z'
'x, -y-1/2, z-1/2'

loop_
_atom_site_type_symbol
_atom_site_label
_atom_site_fract_x
_atom_site_fract_y
_atom_site_fract_z
_atom_site_U_iso_or_equiv
_atom_site_adp_type
_atom_site_calc_flag
_atom_site_occupancy
_atom_site_disorder_assembly
_atom_site_disorder_group
O O1 0.32457(9) 0.4751(3) 0.2478(3) 0.0546(7) Uani d 1.0 . .
C C1 0.37389(12) 0.4925(4) 0.1874(4) 0.0430(8) Uani d 1.0 . .
C C2 0.41439(13) 0.5814(5) 0.2950(5) 0.0523(9) Uani d 1.0 . .
H H2 0.4088 0.6414 0.42 0.063 Uiso calc 1.0 . .
C C3 0.46281(13) 0.5831(5) 0.2211(5) 0.0508(9) Uani d 1.0 . .
H H3 0.4899 0.6445 0.2979 0.061 Uiso calc 1.0 . .
C C4 0.47346(11) 0.4986(4) 0.0387(4) 0.0381(7) Uani d 1.0 . .
C C5 0.43153(12) 0.4134(4) -0.0689(4) 0.0452(8) Uani d 1.0 . .
H H5 0.4367 0.3561 -0.1958 0.054 Uiso calc 1.0 . .
C C6 0.38343(13) 0.4100(4) 0.0024(4) 0.0469(8) Uani d 1.0 . .
H H6 0.3561 0.3504 -0.0754 0.056 Uiso calc 1.0 . .
C C7 0.31436(13) 0.5369(5) 0.4482(5) 0.0535(9) Uani d 1.0 . .
H H7A 0.3154 0.6704 0.4536 0.064 Uiso calc 1.0 . .
H H7B 0.3406 0.4891 0.5521 0.064 Uiso calc 1.0 . .
C C8 0.26140(14) 0.4694(5) 0.4907(5) 0.0574(10) Uani d 1.0 . .
H H8A 0.2617 0.3358 0.4905 0.069 Uiso calc 1.0 . .
H H8B 0.2363 0.5096 0.3784 0.069 Uiso calc 1.0 . .
C C9 0.24359(13) 0.5356(5) 0.6954(5) 0.0551(9) Uani d 1.0 . .
H H9A 0.2677 0.4895 0.808 0.066 Uiso calc 1.0 . .
H H9B 0.2453 0.669 0.6986 0.066 Uiso calc 1.0 . .
C C10 0.18926(14) 0.4771(5) 0.7339(5) 0.0580(10) Uani d 1.0 . .
H H10A 0.1651 0.52 0.6197 0.07 Uiso calc 1.0 . .
H H10B 0.1877 0.3437 0.7361 0.07 Uiso calc 1.0 . .
C C11 0.17247(16) 0.5497(6) 0.9336(6) 0.0732(12) Uani d 1.0 . .
H H11A 0.1968 0.5053 1.0462 0.088 Uiso calc 1.0 . .
H H11B 0.1754 0.6829 0.9309 0.088 Uiso calc 1.0 . .
C C12 0.1200(2) 0.5030(7) 0.9826(8) 0.0853(14) Uani d 1.0 . .
O O2 0.0838(5) 0.454(2) 0.8610(13) 0.121(3) Uani d 0.76(3) A 1
O O3 0.11170(16) 0.5413(6) 1.1752(6) 0.1234(15) Uani d 0.76(3) A 1
C C13 0.0582(4) 0.499(3) 1.254(2) 0.150(5) Uani d 0.76(3) A 1
H H13A 0.0311 0.5252 1.1458 0.225 Uiso calc 0.76(3) A 1
H H13B 0.053 0.5745 1.3746 0.225 Uiso calc 0.76(3) A 1
H H13C 0.0566 0.3716 1.2928 0.225 Uiso calc 0.76(3) A 1
O O2B 0.0995(12) 0.384(6) 0.885(5) 0.121(3) Uani d 0.24(3) A 2
O O3B 0.11170(16) 0.5413(6) 1.1752(6) 0.1234(15) Uani d 0.24(3) A 2
C C13B 0.0572(12) 0.589(7) 1.264(9) 0.150(5) Uani d 0.24(3) A 2
H H13D 0.0294 0.5677 1.1568 0.225 Uiso calc 0.24(3) A 2
H H13E 0.0571 0.7158 1.3056 0.225 Uiso calc 0.24(3) A 2
H H13F 0.0521 0.5119 1.3825 0.225 Uiso calc 0.24(3) A 2

loop_
_atom_site_aniso_label
_atom_site_aniso_U_11
_atom_site_aniso_U_22
_atom_site_aniso_U_33
_atom_site_aniso_U_12
_atom_site_aniso_U_13
_atom_site_aniso_U_23
O1 0.0559(15) 0.0656(17) 0.0422(13) -0.0037(11) 0.0027(10) -0.0062(11)
C1 0.0495(19) 0.0391(18) 0.0399(17) 0.0042(14) 0.0006(13) 0.0035(13)
C2 0.059(2) 0.051(2) 0.0465(18) -0.0052(16) 0.0061(15) -0.0147(15)
C3 0.054(2) 0.047(2) 0.0499(19) -0.0094(15) 0.0003(15) -0.0143(15)
C4 0.0508(18) 0.0250(16) 0.0374(15) -0.0006(13) -0.0049(12) 0.0021(12)
C5 0.055(2) 0.0448(19) 0.0343(16) -0.0020(15) -0.0029(13) -0.0037(13)
C6 0.054(2) 0.047(2) 0.0380(16) -0.0028(15) -0.0074(14) -0.0030(14)
C7 0.058(2) 0.056(2) 0.0455(18) 0.0034(16) -0.0013(15) -0.0056(16)
C8 0.061(2) 0.059(2) 0.052(2) -0.0010(17) 0.0030(16) -0.0069(17)
C9 0.053(2) 0.060(2) 0.051(2) 0.0060(16) -0.0023(15) -0.0028(16)
C10 0.055(2) 0.060(2) 0.058(2) -0.0008(17) 0.0011(16) -0.0009(17)
C11 0.066(3) 0.091(3) 0.063(2) -0.006(2) 0.0078(19) -0.013(2)
C12 0.073(3) 0.098(4) 0.086(3) -0.012(3) 0.016(2) -0.005(3)
O2 0.059(5) 0.180(9) 0.125(4) -0.022(5) 0.015(3) -0.032(5)
O3 0.107(3) 0.166(4) 0.102(3) -0.020(3) 0.044(2) -0.030(3)
C13 0.113(5) 0.163(11) 0.178(7) -0.059(6) 0.042(5) 0.022(10)
O2B 0.059(5) 0.180(9) 0.125(4) -0.022(5) 0.015(3) -0.032(5)
O3B 0.107(3) 0.166(4) 0.102(3) -0.020(3) 0.044(2) -0.030(3)
C13B 0.113(5) 0.163(11) 0.178(7) -0.059(6) 0.042(5) 0.022(10)

loop_
_atom_type_symbol
_atom_type_description
_atom_type_scat_dispersion_real
_atom_type_scat_dispersion_imag
_atom_type_scat_source
C C 0.0033 0.0016 'International Tables Vol C Tables 4.2.6.8 and 6.1.1.4'
H H 0.0000 0.0000 'International Tables Vol C Tables 4.2.6.8 and 6.1.1.4'
O O 0.0106 0.0060 'International Tables Vol C Tables 4.2.6.8 and 6.1.1.4'

loop_
_geom_angle_atom_site_label_1
_geom_angle_atom_site_label_2
_geom_angle_atom_site_label_3
_geom_angle_site_symmetry_3
_geom_angle
C1 O1 C7 . 118.3(2)
O1 C1 C2 . 126.0(3)
O1 C1 C6 . 116.0(3)
C2 C1 C6 . 118.0(3)
C3 C2 C1 . 120.3(3)
C3 C2 H2 . 119.9
C1 C2 H2 . 119.9
C2 C3 C4 . 122.7(3)
C2 C3 H3 . 118.6
C4 C3 H3 . 118.6
C3 C4 C5 . 115.6(3)
C3 C4 C4 3_665 121.9(3)
C5 C4 C4 3_665 122.5(3)
C6 C5 C4 . 122.4(3)
C6 C5 H5 . 118.8
C4 C5 H5 . 118.8
C5 C6 C1 . 121.0(3)
C5 C6 H6 . 119.5
C1 C6 H6 . 119.5
O1 C7 C8 . 107.3(3)
O1 C7 H7A . 110.3
C8 C7 H7A . 110.3
O1 C7 H7B . 110.3
C8 C7 H7B . 110.3
H7A C7 H7B . 108.5
C7 C8 C9 . 113.3(3)
C7 C8 H8A . 108.9
C9 C8 H8A . 108.9
C7 C8 H8B . 108.9
C9 C8 H8B . 108.9
H8A C8 H8B . 107.7
C10 C9 C8 . 113.7(3)
C10 C9 H9A . 108.8
C8 C9 H9A . 108.8
C10 C9 H9B . 108.8
C8 C9 H9B . 108.8
H9A C9 H9B . 107.7
C11 C10 C9 . 112.1(3)
C11 C10 H10A . 109.2
C9 C10 H10A . 109.2
C11 C10 H10B . 109.2
C9 C10 H10B . 109.2
H10A C10 H10B . 107.9
C12 C11 C10 . 116.2(4)
C12 C11 H11A . 108.2
C10 C11 H11A . 108.2
C12 C11 H11B . 108.2
C10 C11 H11B . 108.2
H11A C11 H11B . 107.4
O2B C12 O3B . 124.6(16)
O2 C12 O3 . 120.0(6)
O2B C12 C11 . 116.4(15)
O2 C12 C11 . 127.2(6)
O3B C12 C11 . 112.3(4)
O3 C12 C11 . 112.3(4)
C12 O3 C13 . 119.3(8)
O3 C13 H13A . 109.5
O3 C13 H13B . 109.5
H13A C13 H13B . 109.5
O3 C13 H13C . 109.5
H13A C13 H13C . 109.5
H13B C13 H13C . 109.5
C12 O3B C13B . 127.(2)
O3B C13B H13D . 109.5
O3B C13B H13E . 109.5
H13D C13B H13E . 109.5
O3B C13B H13F . 109.5
H13D C13B H13F . 109.5
H13E C13B H13F . 109.5

loop_
_geom_bond_atom_site_label_1
_geom_bond_atom_site_label_2
_geom_bond_site_symmetry_2
_geom_bond_distance
O1 C1 . 1.377(4)
O1 C7 . 1.431(4)
C1 C2 . 1.388(4)
C1 C6 . 1.393(4)
C2 C3 . 1.383(5)
C2 H2 . 0.95
C3 C4 . 1.392(4)
C3 H3 . 0.95
C4 C5 . 1.402(4)
C4 C4 3_665 1.506(6)
C5 C6 . 1.369(5)
C5 H5 . 0.95
C6 H6 . 0.95
C7 C8 . 1.511(5)
C7 H7A . 0.99
C7 H7B . 0.99
C8 C9 . 1.529(5)
C8 H8A . 0.99
C8 H8B . 0.99
C9 C10 . 1.518(5)
C9 H9A . 0.99
C9 H9B . 0.99
C10 C11 . 1.506(5)
C10 H10A . 0.99
C10 H10B . 0.99
C11 C12 . 1.467(6)
C11 H11A . 0.99
C11 H11B . 0.99
C12 O2B . 1.19(3)
C12 O2 . 1.238(10)
C12 O3B . 1.323(6)
C12 O3 . 1.323(6)
O3 C13 . 1.555(8)
C13 H13A . 0.98
C13 H13B . 0.98
C13 H13C . 0.98
O3B C13B . 1.610(18)
C13B H13D . 0.98
C13B H13E . 0.98
C13B H13F . 0.98

loop_
_geom_hbond_atom_site_label_D
_geom_hbond_atom_site_label_H
_geom_hbond_atom_site_label_A
_geom_hbond_site_symmetry_A
_geom_hbond_distance_DH
_geom_hbond_distance_HA
_geom_hbond_distance_DA
_geom_hbond_angle_DHA
_geom_hbond_publ_flag
C13 H13C O2 4_566 0.98 2.55 3.488(16) 161 y
C6 H6 O1 4_565 0.95 2.77 3.587(4) 144 y
C5 H5 <i>Cg</i> 4_565 0.95 2.91 3.678(3) 139 y
C2 H2 <i>Cg</i> 4_576 0.95 2.98 3.751(4) 140 y

loop_
_geom_torsion_atom_site_label_1
_geom_torsion_atom_site_label_2
_geom_torsion_atom_site_label_3
_geom_torsion_atom_site_label_4
_geom_torsion_site_symmetry_1
_geom_torsion_site_symmetry_4
_geom_torsion
C7 O1 C1 C2 . . -6.8(5)
C7 O1 C1 C6 . . 172.1(3)
O1 C1 C2 C3 . . 177.4(3)
C6 C1 C2 C3 . . -1.5(5)
C1 C2 C3 C4 . . 0.3(5)
C2 C3 C4 C5 . . 1.1(5)
C2 C3 C4 C4 . 3_665 -179.7(3)
C3 C4 C5 C6 . . -1.3(4)
C4 C4 C5 C6 3_665 . 179.5(3)
C4 C5 C6 C1 . . 0.2(5)
O1 C1 C6 C5 . . -177.7(3)
C2 C1 C6 C5 . . 1.3(5)
C1 O1 C7 C8 . . -169.0(3)
O1 C7 C8 C9 . . -176.3(3)
C7 C8 C9 C10 . . 176.8(3)
C8 C9 C10 C11 . . -178.2(3)
C9 C10 C11 C12 . . 178.9(4)
C10 C11 C12 O2B . . 15.(3)
C10 C11 C12 O2 . . -20.9(13)
C10 C11 C12 O3B . . 167.8(4)
C10 C11 C12 O3 . . 167.8(4)
O2 C12 O3 C13 . . 8.4(19)
C11 C12 O3 C13 . . -179.5(9)
O2B C12 O3B C13B . . -57.(4)
C11 C12 O3B C13B . . 153.(2)
